data_7711809
loop_
_publ_author_name
'Muraoka, Takako'
'Suzuki, Yuzuki'
'Tsuchimoto, Masato'
'Trigagema, Gama'
'Ueno, Keiji'
'Koyama, Shinji'

_publ_section_title
;
 Synthesis and structure of a pyridine-stabilized silanone molybdenum
 complex and its reactions with PMe3 and acetone
;
_journal_name_full 'Dalton Transactions'
_journal_paper_doi 10.1039/D2DT02560D
_journal_year 2022
_chemical_formula_moiety 'C36 H55 Mo O3 P Si2'
_chemical_formula_sum 'C36 H55 Mo O3 P Si2'
_chemical_formula_weight 718.89
_space_group_crystal_system tetragonal
_space_group_IT_number 114
_space_group_name_Hall 'P -4 2n'
_space_group_name_H-M_alt 'P -4 21 c'
_atom_sites_solution_hydrogens geom
_audit_creation_method SHELXL-2016/6
_audit_update_record
;
2022-08-05 deposited with the CCDC.	2022-11-11 downloaded from the CCDC.
;
_cell_angle_alpha 90
_cell_angle_beta 90
_cell_angle_gamma 90
_cell_formula_units_Z 8
_cell_length_a 28.053(3)
_cell_length_b 28.053(3)
_cell_length_c 9.4610(13)
_cell_measurement_reflns_used 17270
_cell_measurement_temperature 130(2)
_cell_measurement_theta_max 27.5
_cell_measurement_theta_min 2.7
_cell_volume 7445.5(15)
_computing_cell_refinement
;
CrystalClear-SM Expert 2.1 b29 (Rigaku, 2013)
;
_computing_data_collection
;
 CrystalClear-SM Expert 2.1 b29 (Rigaku, 2013)
;
_computing_data_reduction
;
CrystalClear-SM Expert 2.1 b29 (Rigaku, 2013)
;
_computing_molecular_graphics 'Ortep for Windows (Farrugia, 2012)'
_computing_publication_material 'WinGX publication routines (Farrugia, 2012)'
_computing_structure_refinement 'SHELXL-2016/6 (Sheldrick, 2016)'
_computing_structure_solution 'SIR-2011 (Burla et al., 2012)'
_diffrn_ambient_temperature 130(2)
_diffrn_detector_area_resol_mean 5.8140
_diffrn_measured_fraction_theta_full 0.998
_diffrn_measured_fraction_theta_max 0.995
_diffrn_measurement_device_type
;
Rigaku Pilatus 200K
;
_diffrn_measurement_method 'profile data from \w-scans'
_diffrn_radiation_type MoK\a
_diffrn_radiation_wavelength 0.71073
_diffrn_reflns_av_R_equivalents 0.1246
_diffrn_reflns_av_unetI/netI 0.0457
_diffrn_reflns_Laue_measured_fraction_full 0.998
_diffrn_reflns_Laue_measured_fraction_max 0.995
_diffrn_reflns_limit_h_max 36
_diffrn_reflns_limit_h_min -36
_diffrn_reflns_limit_k_max 36
_diffrn_reflns_limit_k_min -36
_diffrn_reflns_limit_l_max 12
_diffrn_reflns_limit_l_min -12
_diffrn_reflns_number 130137
_diffrn_reflns_point_group_measured_fraction_full 0.999
_diffrn_reflns_point_group_measured_fraction_max 0.996
_diffrn_reflns_theta_full 25.242
_diffrn_reflns_theta_max 27.539
_diffrn_reflns_theta_min 2.696
_diffrn_source 'Rotating Anode'
_exptl_absorpt_coefficient_mu 0.492
_exptl_absorpt_correction_T_max 1.000
_exptl_absorpt_correction_T_min 0.868
_exptl_absorpt_correction_type multi-scan
_exptl_crystal_colour Red
_exptl_crystal_density_diffrn 1.283
_exptl_crystal_density_method 'not measured'
_exptl_crystal_description Block
_exptl_crystal_F_000 3040
_exptl_crystal_size_max 0.13
_exptl_crystal_size_mid 0.04
_exptl_crystal_size_min 0.03
_refine_diff_density_max 1.156
_refine_diff_density_min -0.439
_refine_diff_density_rms 0.068
_refine_ls_abs_structure_details
;
 Flack x determined using 3194 quotients [(I+)-(I-)]/[(I+)+(I-)]
 (Parsons, Flack and Wagner, Acta Cryst. B69 (2013) 249-259).
;
_refine_ls_abs_structure_Flack -0.039(16)
_refine_ls_extinction_method none
_refine_ls_goodness_of_fit_ref 1.046
_refine_ls_hydrogen_treatment constr
_refine_ls_matrix_type full
_refine_ls_number_parameters 405
_refine_ls_number_reflns 8562
_refine_ls_number_restraints 0
_refine_ls_restrained_S_all 1.046
_refine_ls_R_factor_all 0.0442
_refine_ls_R_factor_gt 0.0363
_refine_ls_shift/su_max 0.052
_refine_ls_shift/su_mean 0.001
_refine_ls_structure_factor_coef Fsqd
_refine_ls_weighting_details 'w=1/[\s^2^(Fo^2^)+(0.0497P)^2^+1.7469P] where P=(Fo^2^+2Fc^2^)/3'
_refine_ls_weighting_scheme calc
_refine_ls_wR_factor_gt 0.0855
_refine_ls_wR_factor_ref 0.0887
_reflns_Friedel_coverage 0.817
_reflns_Friedel_fraction_full 1.000
_reflns_Friedel_fraction_max 0.996
_reflns_number_gt 7651
_reflns_number_total 8562
_reflns_threshold_expression 'I > 2\s(I)'
_cod_data_source_file d2dt02560d2.cif
_cod_data_source_block 6
_cod_depositor_comments
;
The following automatic conversions were performed:

data item '_exptl_absorpt_correction_type' value 'Multi-scan' was
changed to 'multi-scan' in accordance with the
/home/data/users/saulius/crontab/automatic-downloads/rss-feeds/RSC/lib/dictionaries/cif_core.dic
dictionary named 'cif_core.dic' version 2.4.2 last updated on
2011-04-26.

Automatic conversion script
Id: cif_fix_values 7556 2019-12-06 15:28:31Z antanas 
;
_cod_original_cell_volume 7445.5(19)
_cod_database_code 7711809
_shelx_shelxl_version_number 2016/6
_shelx_space_group_comment
;
The symmetry employed for this shelxl refinement is uniquely defined
by the following loop, which should always be used as a source of
symmetry information in preference to the above space-group names.
They are only intended as comments.
;

loop_
_space_group_symop_operation_xyz
'x, y, z'
'-x, -y, z'
'x+1/2, -y+1/2, -z+1/2'
'-x+1/2, y+1/2, -z+1/2'
'y+1/2, x+1/2, z+1/2'
'-y+1/2, -x+1/2, z+1/2'
'-y, x, -z'
'y, -x, -z'

loop_
_atom_site_label
_atom_site_type_symbol
_atom_site_fract_x
_atom_site_fract_y
_atom_site_fract_z
_atom_site_U_iso_or_equiv
_atom_site_adp_type
_atom_site_occupancy
_atom_site_site_symmetry_order
_atom_site_calc_flag
_atom_site_refinement_flags_posn
_atom_site_refinement_flags_adp
_atom_site_refinement_flags_occupancy
_atom_site_disorder_assembly
_atom_site_disorder_group
Mo Mo 0.21787(2) 0.47985(2) 0.14470(4) 0.01969(9) Uani 1 1 d . . . . .
P P 0.26285(4) 0.41760(3) 0.01507(12) 0.0230(2) Uani 1 1 d . . . . .
Si1 Si 0.28508(4) 0.55852(3) 0.00832(12) 0.0192(2) Uani 1 1 d . . . . .
Si2 Si 0.14952(4) 0.51926(4) -0.15820(13) 0.0279(2) Uani 1 1 d . . . . .
O1 O 0.13256(11) 0.41676(12) 0.0437(4) 0.0385(8) Uani 1 1 d . . . . .
O2 O 0.28546(9) 0.51367(9) 0.1135(3) 0.0221(6) Uani 1 1 d . . . . .
O3 O 0.23620(9) 0.55002(9) -0.0912(3) 0.0232(6) Uani 1 1 d . . . . .
C1 C 0.16376(15) 0.44140(15) 0.0783(5) 0.0279(9) Uani 1 1 d . . . . .
C2 C 0.20246(13) 0.51909(15) -0.0305(4) 0.0215(8) Uani 1 1 d . . . . .
C3 C 0.28663(15) 0.43793(14) -0.1538(5) 0.0269(8) Uani 1 1 d . . . . .
H3A H 0.309149 0.463130 -0.137832 0.040 Uiso 1 1 calc R U . . .
H3B H 0.261046 0.449480 -0.211824 0.040 Uiso 1 1 calc R U . . .
H3C H 0.302219 0.411884 -0.200642 0.040 Uiso 1 1 calc R U . . .
C4 C 0.31459(16) 0.39185(17) 0.1005(5) 0.0362(11) Uani 1 1 d . . . . .
H4A H 0.331315 0.371950 0.034502 0.054 Uiso 1 1 calc R U . . .
H4B H 0.304561 0.373073 0.179939 0.054 Uiso 1 1 calc R U . . .
H4C H 0.335313 0.416881 0.132309 0.054 Uiso 1 1 calc R U . . .
C5 C 0.23123(17) 0.36394(15) -0.0395(6) 0.0373(11) Uani 1 1 d . . . . .
H5A H 0.253507 0.341475 -0.078187 0.056 Uiso 1 1 calc R U . . .
H5B H 0.207935 0.371998 -0.109892 0.056 Uiso 1 1 calc R U . . .
H5C H 0.215580 0.350062 0.040811 0.056 Uiso 1 1 calc R U . . .
C6 C 0.28101(15) 0.61719(12) 0.1107(4) 0.0228(8) Uani 1 1 d . . . . .
C7 C 0.31934(15) 0.62840(14) 0.2008(5) 0.0261(9) Uani 1 1 d . . . . .
C8 C 0.31726(16) 0.66796(15) 0.2895(5) 0.0334(10) Uani 1 1 d . . . . .
H8 H 0.342672 0.674082 0.349967 0.040 Uiso 1 1 calc R U . . .
C9 C 0.27819(18) 0.69861(15) 0.2903(5) 0.0369(11) Uani 1 1 d . . . . .
C10 C 0.24154(17) 0.68846(15) 0.2009(5) 0.0345(10) Uani 1 1 d . . . . .
H10 H 0.215389 0.708836 0.199551 0.041 Uiso 1 1 calc R U . . .
C11 C 0.24129(15) 0.64870(14) 0.1105(5) 0.0290(9) Uani 1 1 d . . . . .
C12 C 0.36373(15) 0.59773(15) 0.2082(5) 0.0309(9) Uani 1 1 d . . . . .
H12A H 0.383879 0.608876 0.283307 0.046 Uiso 1 1 calc R U . . .
H12B H 0.380619 0.599667 0.120160 0.046 Uiso 1 1 calc R U . . .
H12C H 0.354830 0.565236 0.225922 0.046 Uiso 1 1 calc R U . . .
C13 C 0.2771(2) 0.74239(19) 0.3848(7) 0.0571(16) Uani 1 1 d . . . . .
H13A H 0.244749 0.752520 0.397830 0.086 Uiso 1 1 calc R U . . .
H13B H 0.295076 0.767587 0.341333 0.086 Uiso 1 1 calc R U . . .
H13C H 0.290929 0.734736 0.474810 0.086 Uiso 1 1 calc R U . . .
C14 C 0.19784(16) 0.64173(15) 0.0194(5) 0.0337(10) Uani 1 1 d . . . . .
H14A H 0.176208 0.667810 0.033536 0.050 Uiso 1 1 calc R U . . .
H14B H 0.182417 0.612404 0.044826 0.050 Uiso 1 1 calc R U . . .
H14C H 0.207200 0.640514 -0.078092 0.050 Uiso 1 1 calc R U . . .
C15 C 0.33659(13) 0.56206(13) -0.1240(4) 0.0220(8) Uani 1 1 d . . . . .
C16 C 0.33241(14) 0.59363(13) -0.2409(5) 0.0246(9) Uani 1 1 d . . . . .
C17 C 0.36867(15) 0.59661(14) -0.3403(5) 0.0291(9) Uani 1 1 d . . . . .
H17 H 0.365004 0.617032 -0.416993 0.035 Uiso 1 1 calc R U . . .
C18 C 0.41020(15) 0.57005(15) -0.3288(5) 0.0332(10) Uani 1 1 d . . . . .
C19 C 0.41437(15) 0.53967(15) -0.2157(5) 0.0332(10) Uani 1 1 d . . . . .
H19 H 0.442005 0.521610 -0.206784 0.040 Uiso 1 1 calc R U . . .
C20 C 0.37861(14) 0.53478(14) -0.1129(5) 0.0273(9) Uani 1 1 d . . . . .
C21 C 0.28969(15) 0.62565(15) -0.2607(5) 0.0289(9) Uani 1 1 d . . . . .
H21A H 0.294138 0.644914 -0.343525 0.043 Uiso 1 1 calc R U . . .
H21B H 0.286198 0.645881 -0.179533 0.043 Uiso 1 1 calc R U . . .
H21C H 0.261558 0.606515 -0.271692 0.043 Uiso 1 1 calc R U . . .
C22 C 0.45018(19) 0.57581(19) -0.4343(6) 0.0487(14) Uani 1 1 d . . . . .
H22A H 0.478448 0.560766 -0.398472 0.073 Uiso 1 1 calc R U . . .
H22B H 0.456255 0.609112 -0.449228 0.073 Uiso 1 1 calc R U . . .
H22C H 0.441276 0.561227 -0.522191 0.073 Uiso 1 1 calc R U . . .
C23 C 0.38922(15) 0.50049(16) 0.0056(5) 0.0341(10) Uani 1 1 d . . . . .
H23A H 0.414992 0.512663 0.061760 0.051 Uiso 1 1 calc R U . . .
H23B H 0.398035 0.470118 -0.033181 0.051 Uiso 1 1 calc R U . . .
H23C H 0.361401 0.496836 0.063672 0.051 Uiso 1 1 calc R U . . .
C24 C 0.09100(15) 0.5216(2) -0.0646(6) 0.0404(11) Uani 1 1 d . . . . .
H24A H 0.065693 0.523140 -0.132788 0.061 Uiso 1 1 calc R U . . .
H24B H 0.089929 0.549396 -0.005387 0.061 Uiso 1 1 calc R U . . .
H24C H 0.087271 0.493581 -0.007565 0.061 Uiso 1 1 calc R U . . .
C25 C 0.15262(19) 0.46539(18) -0.2759(6) 0.0410(12) Uani 1 1 d . . . . .
H25A H 0.153572 0.437091 -0.218926 0.062 Uiso 1 1 calc R U . . .
H25B H 0.180837 0.467036 -0.333101 0.062 Uiso 1 1 calc R U . . .
H25C H 0.125020 0.464515 -0.335873 0.062 Uiso 1 1 calc R U . . .
C26 C 0.15274(17) 0.57208(18) -0.2787(6) 0.0395(11) Uani 1 1 d . . . . .
H26A H 0.126162 0.571531 -0.342585 0.059 Uiso 1 1 calc R U . . .
H26B H 0.181919 0.570978 -0.331598 0.059 Uiso 1 1 calc R U . . .
H26C H 0.151792 0.600818 -0.223676 0.059 Uiso 1 1 calc R U . . .
C27 C 0.16213(15) 0.47911(17) 0.3257(5) 0.0329(10) Uani 1 1 d . . . . .
C28 C 0.19397(14) 0.43969(14) 0.3508(5) 0.0278(8) Uani 1 1 d . . . . .
C29 C 0.23906(15) 0.45851(16) 0.3830(5) 0.0304(10) Uani 1 1 d . . . . .
C30 C 0.23485(18) 0.50913(17) 0.3828(5) 0.0362(11) Uani 1 1 d . . . . .
C31 C 0.18858(19) 0.52199(16) 0.3433(5) 0.0373(10) Uani 1 1 d . . . . .
C32 C 0.10814(17) 0.4761(3) 0.3187(6) 0.0570(16) Uani 1 1 d . . . . .
H32A H 0.098865 0.444658 0.289874 0.085 Uiso 1 1 calc R U . . .
H32B H 0.096425 0.498977 0.251629 0.085 Uiso 1 1 calc R U . . .
H32C H 0.094995 0.482869 0.410238 0.085 Uiso 1 1 calc R U . . .
C33 C 0.1800(2) 0.38839(17) 0.3637(7) 0.0480(13) Uani 1 1 d . . . . .
H33A H 0.206479 0.368563 0.337929 0.072 Uiso 1 1 calc R U . . .
H33B H 0.153595 0.381959 0.302017 0.072 Uiso 1 1 calc R U . . .
H33C H 0.170899 0.381750 0.459571 0.072 Uiso 1 1 calc R U . . .
C34 C 0.2818(2) 0.4308(3) 0.4327(6) 0.0557(16) Uani 1 1 d . . . . .
H34A H 0.309276 0.440176 0.378799 0.084 Uiso 1 1 calc R U . . .
H34B H 0.276142 0.397371 0.419958 0.084 Uiso 1 1 calc R U . . .
H34C H 0.287337 0.437322 0.530959 0.084 Uiso 1 1 calc R U . . .
C35 C 0.2748(2) 0.5418(2) 0.4257(6) 0.066(2) Uani 1 1 d . . . . .
H35A H 0.265852 0.574214 0.406955 0.100 Uiso 1 1 calc R U . . .
H35B H 0.302919 0.534008 0.372832 0.100 Uiso 1 1 calc R U . . .
H35C H 0.281045 0.538004 0.524848 0.100 Uiso 1 1 calc R U . . .
C36 C 0.1679(3) 0.5716(2) 0.3375(7) 0.073(2) Uani 1 1 d . . . . .
H36A H 0.153190 0.578986 0.426466 0.110 Uiso 1 1 calc R U . . .
H36B H 0.144426 0.573155 0.263734 0.110 Uiso 1 1 calc R U . . .
H36C H 0.192820 0.594101 0.318580 0.110 Uiso 1 1 calc R U . . .

loop_
_atom_site_aniso_label
_atom_site_aniso_U_11
_atom_site_aniso_U_22
_atom_site_aniso_U_33
_atom_site_aniso_U_23
_atom_site_aniso_U_13
_atom_site_aniso_U_12
Mo 0.01974(15) 0.01649(15) 0.02284(16) 0.00013(14) 0.00213(14) -0.00057(11)
P 0.0231(5) 0.0172(4) 0.0285(6) -0.0009(4) 0.0004(4) 0.0014(4)
Si1 0.0185(5) 0.0168(5) 0.0225(5) 0.0000(4) 0.0001(4) -0.0015(4)
Si2 0.0206(5) 0.0324(6) 0.0307(6) -0.0002(5) -0.0034(5) 0.0003(4)
O1 0.0307(16) 0.0384(18) 0.046(2) -0.0051(16) 0.0003(15) -0.0112(14)
O2 0.0192(12) 0.0199(12) 0.0273(15) 0.0012(10) -0.0017(11) -0.0018(10)
O3 0.0216(13) 0.0225(13) 0.0255(15) 0.0030(11) -0.0023(11) -0.0037(10)
C1 0.025(2) 0.027(2) 0.031(2) -0.0007(18) -0.0007(17) 0.0012(17)
C2 0.0209(17) 0.0212(17) 0.022(2) -0.0017(16) -0.0009(14) 0.0016(15)
C3 0.030(2) 0.0266(18) 0.024(2) -0.0024(18) 0.005(2) 0.0028(16)
C4 0.031(2) 0.036(2) 0.041(3) 0.005(2) 0.0000(19) 0.0143(19)
C5 0.041(3) 0.022(2) 0.049(3) -0.0083(19) 0.004(2) -0.0048(18)
C6 0.0282(19) 0.0156(16) 0.025(2) 0.0009(14) 0.0059(16) -0.0026(14)
C7 0.029(2) 0.0248(19) 0.025(2) 0.0012(17) 0.0070(17) -0.0067(16)
C8 0.037(2) 0.032(2) 0.032(2) -0.0061(19) 0.006(2) -0.0157(18)
C9 0.046(3) 0.026(2) 0.039(3) -0.0083(19) 0.020(2) -0.012(2)
C10 0.040(2) 0.023(2) 0.041(3) -0.0034(18) 0.016(2) 0.0015(18)
C11 0.028(2) 0.0219(19) 0.037(3) 0.0000(17) 0.0078(18) -0.0012(15)
C12 0.030(2) 0.031(2) 0.031(2) -0.0019(19) -0.0062(19) -0.0054(17)
C13 0.066(4) 0.042(3) 0.063(4) -0.025(3) 0.023(3) -0.012(3)
C14 0.031(2) 0.029(2) 0.041(3) 0.001(2) 0.003(2) 0.0090(17)
C15 0.0212(17) 0.0177(16) 0.027(2) -0.0055(16) -0.0002(16) -0.0032(14)
C16 0.027(2) 0.0203(18) 0.026(2) -0.0047(16) 0.0001(17) -0.0049(16)
C17 0.034(2) 0.0271(19) 0.027(2) -0.0048(18) 0.0039(19) -0.0098(16)
C18 0.032(2) 0.031(2) 0.036(3) -0.0119(19) 0.0066(19) -0.0076(17)
C19 0.022(2) 0.030(2) 0.048(3) -0.012(2) 0.003(2) -0.0006(16)
C20 0.0216(18) 0.0213(18) 0.039(3) -0.0058(16) 0.0018(17) -0.0033(14)
C21 0.031(2) 0.027(2) 0.029(2) 0.0071(17) 0.0013(18) -0.0036(17)
C22 0.043(3) 0.045(3) 0.057(4) -0.008(3) 0.023(3) -0.002(2)
C23 0.026(2) 0.030(2) 0.047(3) 0.006(2) -0.004(2) 0.0029(17)
C24 0.022(2) 0.051(3) 0.048(3) 0.005(3) 0.000(2) 0.006(2)
C25 0.042(3) 0.043(3) 0.038(3) -0.008(2) -0.010(2) 0.000(2)
C26 0.032(2) 0.048(3) 0.039(3) 0.009(2) -0.011(2) 0.005(2)
C27 0.030(2) 0.043(2) 0.026(3) 0.0014(19) 0.0068(17) 0.0086(19)
C28 0.0297(19) 0.0265(19) 0.027(2) 0.0043(19) 0.0047(19) -0.0018(15)
C29 0.027(2) 0.040(2) 0.024(2) 0.0021(18) 0.0032(17) 0.0019(18)
C30 0.050(3) 0.040(2) 0.018(2) -0.0028(18) 0.0070(19) -0.019(2)
C31 0.057(3) 0.030(2) 0.025(2) 0.002(2) 0.010(2) 0.004(2)
C32 0.029(2) 0.099(5) 0.043(3) -0.005(3) 0.010(2) 0.013(3)
C33 0.057(3) 0.035(2) 0.052(3) 0.014(3) 0.010(3) -0.012(2)
C34 0.044(3) 0.091(5) 0.033(3) 0.004(3) 0.001(2) 0.028(3)
C35 0.091(5) 0.079(4) 0.030(3) -0.007(3) 0.009(3) -0.055(4)
C36 0.139(6) 0.040(3) 0.041(4) 0.001(3) 0.031(4) 0.035(4)

loop_
_atom_type_symbol
_atom_type_description
_atom_type_scat_dispersion_real
_atom_type_scat_dispersion_imag
_atom_type_scat_source
C C 0.0033 0.0016 'International Tables Vol C Tables 4.2.6.8 and 6.1.1.4'
H H 0.0000 0.0000 'International Tables Vol C Tables 4.2.6.8 and 6.1.1.4'
O O 0.0106 0.0060 'International Tables Vol C Tables 4.2.6.8 and 6.1.1.4'
Si Si 0.0817 0.0704 'International Tables Vol C Tables 4.2.6.8 and 6.1.1.4'
P P 0.1023 0.0942 'International Tables Vol C Tables 4.2.6.8 and 6.1.1.4'
Mo Mo -1.6832 0.6857 'International Tables Vol C Tables 4.2.6.8 and 6.1.1.4'

loop_
_geom_angle_atom_site_label_1
_geom_angle_atom_site_label_2
_geom_angle_atom_site_label_3
_geom_angle
_geom_angle_site_symmetry_1
_geom_angle_site_symmetry_3
_geom_angle_publ_flag
C1 Mo C2 82.67(17) . . ?
C1 Mo O2 152.05(15) . . ?
C2 Mo O2 80.58(13) . . ?
C1 Mo C27 73.17(18) . . ?
C2 Mo C27 117.56(15) . . ?
O2 Mo C27 134.66(14) . . ?
C1 Mo C28 77.41(17) . . ?
C2 Mo C28 150.95(15) . . ?
O2 Mo C28 125.41(13) . . ?
C27 Mo C28 35.96(14) . . ?
C1 Mo C31 105.06(18) . . ?
C2 Mo C31 107.60(16) . . ?
O2 Mo C31 101.27(15) . . ?
C27 Mo C31 35.34(16) . . ?
C28 Mo C31 58.78(15) . . ?
C1 Mo C29 110.72(17) . . ?
C2 Mo C29 161.67(16) . . ?
O2 Mo C29 91.17(12) . . ?
C27 Mo C29 58.18(15) . . ?
C28 Mo C29 34.31(15) . . ?
C31 Mo C29 57.76(16) . . ?
C1 Mo C30 129.02(17) . . ?
C2 Mo C30 127.58(17) . . ?
O2 Mo C30 78.78(13) . . ?
C27 Mo C30 56.91(16) . . ?
C28 Mo C30 56.77(15) . . ?
C31 Mo C30 33.74(18) . . ?
C29 Mo C30 34.14(15) . . ?
C1 Mo P 81.28(13) . . ?
C2 Mo P 94.94(12) . . ?
O2 Mo P 78.06(7) . . ?
C27 Mo P 134.61(12) . . ?
C28 Mo P 102.60(10) . . ?
C31 Mo P 157.10(13) . . ?
C29 Mo P 99.35(11) . . ?
C30 Mo P 126.39(13) . . ?
C4 P C5 100.8(2) . . ?
C4 P C3 102.9(2) . . ?
C5 P C3 100.9(2) . . ?
C4 P Mo 117.91(17) . . ?
C5 P Mo 118.31(16) . . ?
C3 P Mo 113.55(13) . . ?
O2 Si1 O3 104.00(14) . . ?
O2 Si1 C6 111.15(16) . . ?
O3 Si1 C6 110.92(16) . . ?
O2 Si1 C15 116.20(16) . . ?
O3 Si1 C15 104.88(16) . . ?
C6 Si1 C15 109.37(16) . . ?
C24 Si2 C26 107.6(2) . . ?
C24 Si2 C25 110.5(2) . . ?
C26 Si2 C25 105.9(2) . . ?
C24 Si2 C2 112.5(2) . . ?
C26 Si2 C2 110.4(2) . . ?
C25 Si2 C2 109.6(2) . . ?
Si1 O2 Mo 115.29(14) . . ?
C2 O3 Si1 114.0(2) . . ?
O1 C1 Mo 176.4(4) . . ?
O3 C2 Si2 105.2(3) . . ?
O3 C2 Mo 121.6(3) . . ?
Si2 C2 Mo 132.8(2) . . ?
P C3 H3A 109.5 . . ?
P C3 H3B 109.5 . . ?
H3A C3 H3B 109.5 . . ?
P C3 H3C 109.5 . . ?
H3A C3 H3C 109.5 . . ?
H3B C3 H3C 109.5 . . ?
P C4 H4A 109.5 . . ?
P C4 H4B 109.5 . . ?
H4A C4 H4B 109.5 . . ?
P C4 H4C 109.5 . . ?
H4A C4 H4C 109.5 . . ?
H4B C4 H4C 109.5 . . ?
P C5 H5A 109.5 . . ?
P C5 H5B 109.5 . . ?
H5A C5 H5B 109.5 . . ?
P C5 H5C 109.5 . . ?
H5A C5 H5C 109.5 . . ?
H5B C5 H5C 109.5 . . ?
C7 C6 C11 117.4(4) . . ?
C7 C6 Si1 116.9(3) . . ?
C11 C6 Si1 125.5(3) . . ?
C8 C7 C6 120.7(4) . . ?
C8 C7 C12 117.3(4) . . ?
C6 C7 C12 121.9(4) . . ?
C9 C8 C7 121.9(4) . . ?
C9 C8 H8 119.1 . . ?
C7 C8 H8 119.1 . . ?
C10 C9 C8 117.5(4) . . ?
C10 C9 C13 121.3(5) . . ?
C8 C9 C13 121.2(5) . . ?
C9 C10 C11 123.2(4) . . ?
C9 C10 H10 118.4 . . ?
C11 C10 H10 118.4 . . ?
C10 C11 C6 119.2(4) . . ?
C10 C11 C14 117.1(4) . . ?
C6 C11 C14 123.7(4) . . ?
C7 C12 H12A 109.5 . . ?
C7 C12 H12B 109.5 . . ?
H12A C12 H12B 109.5 . . ?
C7 C12 H12C 109.5 . . ?
H12A C12 H12C 109.5 . . ?
H12B C12 H12C 109.5 . . ?
C9 C13 H13A 109.5 . . ?
C9 C13 H13B 109.5 . . ?
H13A C13 H13B 109.5 . . ?
C9 C13 H13C 109.5 . . ?
H13A C13 H13C 109.5 . . ?
H13B C13 H13C 109.5 . . ?
C11 C14 H14A 109.5 . . ?
C11 C14 H14B 109.5 . . ?
H14A C14 H14B 109.5 . . ?
C11 C14 H14C 109.5 . . ?
H14A C14 H14C 109.5 . . ?
H14B C14 H14C 109.5 . . ?
C20 C15 C16 117.7(4) . . ?
C20 C15 Si1 123.7(3) . . ?
C16 C15 Si1 118.6(3) . . ?
C17 C16 C15 120.3(4) . . ?
C17 C16 C21 117.5(4) . . ?
C15 C16 C21 122.2(4) . . ?
C18 C17 C16 122.0(4) . . ?
C18 C17 H17 119.0 . . ?
C16 C17 H17 119.0 . . ?
C19 C18 C17 117.8(4) . . ?
C19 C18 C22 121.2(4) . . ?
C17 C18 C22 121.0(4) . . ?
C18 C19 C20 122.7(4) . . ?
C18 C19 H19 118.7 . . ?
C20 C19 H19 118.7 . . ?
C19 C20 C15 119.5(4) . . ?
C19 C20 C23 115.9(4) . . ?
C15 C20 C23 124.6(4) . . ?
C16 C21 H21A 109.5 . . ?
C16 C21 H21B 109.5 . . ?
H21A C21 H21B 109.5 . . ?
C16 C21 H21C 109.5 . . ?
H21A C21 H21C 109.5 . . ?
H21B C21 H21C 109.5 . . ?
C18 C22 H22A 109.5 . . ?
C18 C22 H22B 109.5 . . ?
H22A C22 H22B 109.5 . . ?
C18 C22 H22C 109.5 . . ?
H22A C22 H22C 109.5 . . ?
H22B C22 H22C 109.5 . . ?
C20 C23 H23A 109.5 . . ?
C20 C23 H23B 109.5 . . ?
H23A C23 H23B 109.5 . . ?
C20 C23 H23C 109.5 . . ?
H23A C23 H23C 109.5 . . ?
H23B C23 H23C 109.5 . . ?
Si2 C24 H24A 109.5 . . ?
Si2 C24 H24B 109.5 . . ?
H24A C24 H24B 109.5 . . ?
Si2 C24 H24C 109.5 . . ?
H24A C24 H24C 109.5 . . ?
H24B C24 H24C 109.5 . . ?
Si2 C25 H25A 109.5 . . ?
Si2 C25 H25B 109.5 . . ?
H25A C25 H25B 109.5 . . ?
Si2 C25 H25C 109.5 . . ?
H25A C25 H25C 109.5 . . ?
H25B C25 H25C 109.5 . . ?
Si2 C26 H26A 109.5 . . ?
Si2 C26 H26B 109.5 . . ?
H26A C26 H26B 109.5 . . ?
Si2 C26 H26C 109.5 . . ?
H26A C26 H26C 109.5 . . ?
H26B C26 H26C 109.5 . . ?
C31 C27 C28 107.8(4) . . ?
C31 C27 C32 124.9(5) . . ?
C28 C27 C32 125.7(5) . . ?
C31 C27 Mo 74.2(3) . . ?
C28 C27 Mo 73.2(2) . . ?
C32 C27 Mo 129.9(3) . . ?
C29 C28 C27 107.8(4) . . ?
C29 C28 C33 125.5(4) . . ?
C27 C28 C33 126.1(4) . . ?
C29 C28 Mo 75.1(3) . . ?
C27 C28 Mo 70.8(2) . . ?
C33 C28 Mo 127.1(4) . . ?
C28 C29 C30 107.4(4) . . ?
C28 C29 C34 126.3(5) . . ?
C30 C29 C34 125.5(5) . . ?
C28 C29 Mo 70.6(3) . . ?
C30 C29 Mo 74.3(3) . . ?
C34 C29 Mo 128.2(3) . . ?
C31 C30 C29 109.6(4) . . ?
C31 C30 C35 127.4(5) . . ?
C29 C30 C35 123.0(5) . . ?
C31 C30 Mo 70.1(3) . . ?
C29 C30 Mo 71.5(3) . . ?
C35 C30 Mo 126.8(3) . . ?
C30 C31 C27 107.3(4) . . ?
C30 C31 C36 127.3(5) . . ?
C27 C31 C36 125.1(5) . . ?
C30 C31 Mo 76.2(3) . . ?
C27 C31 Mo 70.5(3) . . ?
C36 C31 Mo 124.4(4) . . ?
C27 C32 H32A 109.5 . . ?
C27 C32 H32B 109.5 . . ?
H32A C32 H32B 109.5 . . ?
C27 C32 H32C 109.5 . . ?
H32A C32 H32C 109.5 . . ?
H32B C32 H32C 109.5 . . ?
C28 C33 H33A 109.5 . . ?
C28 C33 H33B 109.5 . . ?
H33A C33 H33B 109.5 . . ?
C28 C33 H33C 109.5 . . ?
H33A C33 H33C 109.5 . . ?
H33B C33 H33C 109.5 . . ?
C29 C34 H34A 109.5 . . ?
C29 C34 H34B 109.5 . . ?
H34A C34 H34B 109.5 . . ?
C29 C34 H34C 109.5 . . ?
H34A C34 H34C 109.5 . . ?
H34B C34 H34C 109.5 . . ?
C30 C35 H35A 109.5 . . ?
C30 C35 H35B 109.5 . . ?
H35A C35 H35B 109.5 . . ?
C30 C35 H35C 109.5 . . ?
H35A C35 H35C 109.5 . . ?
H35B C35 H35C 109.5 . . ?
C31 C36 H36A 109.5 . . ?
C31 C36 H36B 109.5 . . ?
H36A C36 H36B 109.5 . . ?
C31 C36 H36C 109.5 . . ?
H36A C36 H36C 109.5 . . ?
H36B C36 H36C 109.5 . . ?

loop_
_geom_bond_atom_site_label_1
_geom_bond_atom_site_label_2
_geom_bond_distance
_geom_bond_site_symmetry_2
_geom_bond_publ_flag
Mo C1 1.965(4) . ?
Mo C2 2.036(4) . ?
Mo O2 2.141(2) . ?
Mo C27 2.319(4) . ?
Mo C28 2.350(5) . ?
Mo C31 2.367(5) . ?
Mo C29 2.408(4) . ?
Mo C30 2.444(4) . ?
Mo P 2.4791(11) . ?
P C4 1.811(5) . ?
P C5 1.822(4) . ?
P C3 1.823(5) . ?
Si1 O2 1.604(3) . ?
Si1 O3 1.681(3) . ?
Si1 C6 1.913(4) . ?
Si1 C15 1.914(4) . ?
Si2 C24 1.866(4) . ?
Si2 C26 1.872(5) . ?
Si2 C25 1.879(5) . ?
Si2 C2 1.915(4) . ?
O1 C1 1.162(5) . ?
O3 C2 1.407(5) . ?
C3 H3A 0.9600 . ?
C3 H3B 0.9600 . ?
C3 H3C 0.9600 . ?
C4 H4A 0.9600 . ?
C4 H4B 0.9600 . ?
C4 H4C 0.9600 . ?
C5 H5A 0.9600 . ?
C5 H5B 0.9600 . ?
C5 H5C 0.9600 . ?
C6 C7 1.408(6) . ?
C6 C11 1.422(6) . ?
C7 C8 1.393(6) . ?
C7 C12 1.515(6) . ?
C8 C9 1.393(7) . ?
C8 H8 0.9300 . ?
C9 C10 1.362(7) . ?
C9 C13 1.519(6) . ?
C10 C11 1.406(6) . ?
C10 H10 0.9300 . ?
C11 C14 1.505(6) . ?
C12 H12A 0.9600 . ?
C12 H12B 0.9600 . ?
C12 H12C 0.9600 . ?
C13 H13A 0.9600 . ?
C13 H13B 0.9600 . ?
C13 H13C 0.9600 . ?
C14 H14A 0.9600 . ?
C14 H14B 0.9600 . ?
C14 H14C 0.9600 . ?
C15 C20 1.409(5) . ?
C15 C16 1.421(6) . ?
C16 C17 1.388(6) . ?
C16 C21 1.509(6) . ?
C17 C18 1.387(6) . ?
C17 H17 0.9300 . ?
C18 C19 1.373(7) . ?
C18 C22 1.510(6) . ?
C19 C20 1.404(6) . ?
C19 H19 0.9300 . ?
C20 C23 1.507(6) . ?
C21 H21A 0.9600 . ?
C21 H21B 0.9600 . ?
C21 H21C 0.9600 . ?
C22 H22A 0.9600 . ?
C22 H22B 0.9600 . ?
C22 H22C 0.9600 . ?
C23 H23A 0.9600 . ?
C23 H23B 0.9600 . ?
C23 H23C 0.9600 . ?
C24 H24A 0.9600 . ?
C24 H24B 0.9600 . ?
C24 H24C 0.9600 . ?
C25 H25A 0.9600 . ?
C25 H25B 0.9600 . ?
C25 H25C 0.9600 . ?
C26 H26A 0.9600 . ?
C26 H26B 0.9600 . ?
C26 H26C 0.9600 . ?
C27 C31 1.423(7) . ?
C27 C28 1.441(6) . ?
C27 C32 1.518(6) . ?
C28 C29 1.404(6) . ?
C28 C33 1.497(6) . ?
C29 C30 1.425(6) . ?
C29 C34 1.504(7) . ?
C30 C31 1.398(7) . ?
C30 C35 1.503(7) . ?
C31 C36 1.508(7) . ?
C32 H32A 0.9600 . ?
C32 H32B 0.9600 . ?
C32 H32C 0.9600 . ?
C33 H33A 0.9600 . ?
C33 H33B 0.9600 . ?
C33 H33C 0.9600 . ?
C34 H34A 0.9600 . ?
C34 H34B 0.9600 . ?
C34 H34C 0.9600 . ?
C35 H35A 0.9600 . ?
C35 H35B 0.9600 . ?
C35 H35C 0.9600 . ?
C36 H36A 0.9600 . ?
C36 H36B 0.9600 . ?
C36 H36C 0.9600 . ?

loop_
_geom_torsion_atom_site_label_1
_geom_torsion_atom_site_label_2
_geom_torsion_atom_site_label_3
_geom_torsion_atom_site_label_4
_geom_torsion
_geom_torsion_site_symmetry_1
_geom_torsion_site_symmetry_2
_geom_torsion_site_symmetry_3
_geom_torsion_site_symmetry_4
_geom_torsion_publ_flag
O3 Si1 O2 Mo -22.29(19) . . . . ?
C6 Si1 O2 Mo 97.12(19) . . . . ?
C15 Si1 O2 Mo -136.96(16) . . . . ?
O2 Si1 O3 C2 20.2(3) . . . . ?
C6 Si1 O3 C2 -99.3(3) . . . . ?
C15 Si1 O3 C2 142.7(3) . . . . ?
Si1 O3 C2 Si2 176.26(16) . . . . ?
Si1 O3 C2 Mo -10.2(4) . . . . ?
C11 C6 C7 C8 2.3(6) . . . . ?
Si1 C6 C7 C8 -173.7(3) . . . . ?
C11 C6 C7 C12 -179.2(4) . . . . ?
Si1 C6 C7 C12 4.9(5) . . . . ?
C6 C7 C8 C9 -1.8(7) . . . . ?
C12 C7 C8 C9 179.6(4) . . . . ?
C7 C8 C9 C10 0.3(7) . . . . ?
C7 C8 C9 C13 -178.2(4) . . . . ?
C8 C9 C10 C11 0.7(7) . . . . ?
C13 C9 C10 C11 179.2(4) . . . . ?
C9 C10 C11 C6 -0.2(6) . . . . ?
C9 C10 C11 C14 179.0(4) . . . . ?
C7 C6 C11 C10 -1.3(6) . . . . ?
Si1 C6 C11 C10 174.3(3) . . . . ?
C7 C6 C11 C14 179.6(4) . . . . ?
Si1 C6 C11 C14 -4.8(6) . . . . ?
C20 C15 C16 C17 0.7(5) . . . . ?
Si1 C15 C16 C17 -178.9(3) . . . . ?
C20 C15 C16 C21 -178.0(4) . . . . ?
Si1 C15 C16 C21 2.4(5) . . . . ?
C15 C16 C17 C18 -1.2(6) . . . . ?
C21 C16 C17 C18 177.5(4) . . . . ?
C16 C17 C18 C19 0.9(6) . . . . ?
C16 C17 C18 C22 -176.8(4) . . . . ?
C17 C18 C19 C20 -0.1(6) . . . . ?
C22 C18 C19 C20 177.6(4) . . . . ?
C18 C19 C20 C15 -0.4(6) . . . . ?
C18 C19 C20 C23 -179.1(4) . . . . ?
C16 C15 C20 C19 0.1(6) . . . . ?
Si1 C15 C20 C19 179.7(3) . . . . ?
C16 C15 C20 C23 178.7(4) . . . . ?
Si1 C15 C20 C23 -1.8(6) . . . . ?
C31 C27 C28 C29 -0.1(5) . . . . ?
C32 C27 C28 C29 -166.0(4) . . . . ?
Mo C27 C28 C29 66.6(3) . . . . ?
C31 C27 C28 C33 170.8(5) . . . . ?
C32 C27 C28 C33 4.9(8) . . . . ?
Mo C27 C28 C33 -122.5(5) . . . . ?
C31 C27 C28 Mo -66.7(3) . . . . ?
C32 C27 C28 Mo 127.4(5) . . . . ?
C27 C28 C29 C30 2.0(5) . . . . ?
C33 C28 C29 C30 -169.0(5) . . . . ?
Mo C28 C29 C30 65.8(3) . . . . ?
C27 C28 C29 C34 172.6(4) . . . . ?
C33 C28 C29 C34 1.6(8) . . . . ?
Mo C28 C29 C34 -123.6(5) . . . . ?
C27 C28 C29 Mo -63.8(3) . . . . ?
C33 C28 C29 Mo 125.3(5) . . . . ?
C28 C29 C30 C31 -3.3(6) . . . . ?
C34 C29 C30 C31 -173.9(4) . . . . ?
Mo C29 C30 C31 60.0(3) . . . . ?
C28 C29 C30 C35 174.3(4) . . . . ?
C34 C29 C30 C35 3.6(8) . . . . ?
Mo C29 C30 C35 -122.4(5) . . . . ?
C28 C29 C30 Mo -63.3(3) . . . . ?
C34 C29 C30 Mo 126.0(5) . . . . ?
C29 C30 C31 C27 3.2(5) . . . . ?
C35 C30 C31 C27 -174.2(5) . . . . ?
Mo C30 C31 C27 64.1(3) . . . . ?
C29 C30 C31 C36 176.1(5) . . . . ?
C35 C30 C31 C36 -1.3(8) . . . . ?
Mo C30 C31 C36 -123.0(5) . . . . ?
C29 C30 C31 Mo -60.9(3) . . . . ?
C35 C30 C31 Mo 121.7(5) . . . . ?
C28 C27 C31 C30 -1.9(5) . . . . ?
C32 C27 C31 C30 164.1(4) . . . . ?
Mo C27 C31 C30 -67.9(3) . . . . ?
C28 C27 C31 C36 -175.1(5) . . . . ?
C32 C27 C31 C36 -9.0(8) . . . . ?
Mo C27 C31 C36 118.9(5) . . . . ?
C28 C27 C31 Mo 66.0(3) . . . . ?
C32 C27 C31 Mo -128.0(5) . . . . ?
